data_4346067
loop_
_publ_author_name
'Champion, Martin J. D.'
'Dyke, John M.'
'Levason, William'
'Light, Mark E.'
'Pugh, David'
'Bhakhoa, Hanusha'
'Rhyman, Lydia'
'Ramasami, Ponnadurai'
'Reid, Gillian'

_publ_section_title
;
 Sodium thioether macrocyclic chemistry: remarkable homoleptic octathia
 coordination to Na(+).
;
_journal_issue 6
_journal_name_full 'Inorganic chemistry'
_journal_page_first 2497
_journal_page_last 2499
_journal_paper_doi 10.1021/acs.inorgchem.5b00156
_journal_volume 54
_journal_year 2015
_chemical_formula_moiety 'C16 H32 Na S8, C32 H12 B F24'
_chemical_formula_sum 'C48 H44 B F24 Na S8'
_chemical_formula_weight 1367.11
_space_group_crystal_system triclinic
_space_group_IT_number 2
_space_group_name_Hall '-P 1'
_space_group_name_H-M_alt 'P -1'
_atom_sites_solution_hydrogens geom
_atom_sites_solution_primary direct
_audit_creation_date 2014-09-04
_audit_creation_method
;
Olex2 1.2
(compiled 2014.08.28 svn.r2986 for OlexSys, GUI svn.r4874)
;
_cell_angle_alpha 80.074(5)
_cell_angle_beta 72.780(4)
_cell_angle_gamma 89.917(6)
_cell_formula_units_Z 2
_cell_length_a 12.8461(16)
_cell_length_b 12.9256(17)
_cell_length_c 18.696(2)
_cell_measurement_reflns_used 7007
_cell_measurement_temperature 100
_cell_measurement_theta_max 27.5
_cell_measurement_theta_min 2.4
_cell_volume 2916.8(6)
_computing_cell_refinement
;
CrystalClear-SM Expert 2.1 b29 (Rigaku, 2013)
;
_computing_data_collection
;
CrystalClear-SM Expert 2.1 b29 (Rigaku, 2013)
;
_computing_data_reduction
;
CrystalClear-SM Expert 2.1 b29 (Rigaku, 2013)
;
_computing_molecular_graphics 'Olex2 (Dolomanov et al., 2009)'
_computing_publication_material 'Olex2 (Dolomanov et al., 2009)'
_computing_structure_refinement 'ShelXL (Sheldrick, 2008)'
_computing_structure_solution 'ShelXS (Sheldrick, 2008)'
_diffrn_ambient_temperature 100
_diffrn_detector CCD
_diffrn_detector_area_resol_mean 28.5714
_diffrn_measured_fraction_theta_full 0.981
_diffrn_measured_fraction_theta_max 0.983
_diffrn_measurement_details
;
scan:
	Number of images: 128
	           Slice: -110.0000 - 18.0000
	     Image width: 1.0000
	        Exp time: 6.0000
	   Rotation axis: Omega
	           Omega: 0.0000
	           Kappa: -70.0000
	             Phi: 225.0000
	             XTD: 44.9421
	          2theta: -19.8956
scan:
	Number of images: 99
	           Slice: -85.0000 - 14.0000
	     Image width: 1.0000
	        Exp time: 6.0000
	   Rotation axis: Omega
	           Omega: 0.0000
	           Kappa: -70.0000
	             Phi: 90.0000
	             XTD: 44.9421
	          2theta: -19.8956
scan:
	Number of images: 60
	           Slice: -80.0000 - -20.0000
	     Image width: 1.0000
	        Exp time: 6.0000
	   Rotation axis: Omega
	           Omega: 0.0000
	           Kappa: 0.0000
	             Phi: 270.0000
	             XTD: 44.9421
	          2theta: -19.8956
scan:
	Number of images: 55
	           Slice: -67.0000 - -12.0000
	     Image width: 1.0000
	        Exp time: 6.0000
	   Rotation axis: Omega
	           Omega: 0.0000
	           Kappa: -70.0000
	             Phi: 0.0000
	             XTD: 44.9421
	          2theta: -19.8956
scan:
	Number of images: 30
	           Slice: -20.0000 - 10.0000
	     Image width: 1.0000
	        Exp time: 6.0000
	   Rotation axis: Omega
	           Omega: 0.0000
	           Kappa: 0.0000
	             Phi: 0.0000
	             XTD: 44.9421
	          2theta: -19.8956
;
_diffrn_measurement_device
;
AFC12 (Right): Kappa 3 circle
;
_diffrn_measurement_device_type 'Rigaku Saturn724+ (2x2 bin mode)'
_diffrn_measurement_method 'profile data from \w-scans'
_diffrn_measurement_specimen_support Fiber
_diffrn_orient_matrix_type d*Trek
_diffrn_orient_matrix_UB_11 0.014677
_diffrn_orient_matrix_UB_12 0.069622
_diffrn_orient_matrix_UB_13 0.039971
_diffrn_orient_matrix_UB_21 0.076661
_diffrn_orient_matrix_UB_22 -0.015766
_diffrn_orient_matrix_UB_23 0.007773
_diffrn_orient_matrix_UB_31 -0.002347
_diffrn_orient_matrix_UB_32 0.012335
_diffrn_orient_matrix_UB_33 -0.055525
_diffrn_radiation_monochromator Confocal
_diffrn_radiation_type MoK\a
_diffrn_radiation_wavelength 0.71073
_diffrn_reflns_av_R_equivalents 0.0440
_diffrn_reflns_av_unetI/netI 0.0640
_diffrn_reflns_Laue_measured_fraction_full 0.981
_diffrn_reflns_Laue_measured_fraction_max 0.983
_diffrn_reflns_limit_h_max 16
_diffrn_reflns_limit_h_min -16
_diffrn_reflns_limit_k_max 16
_diffrn_reflns_limit_k_min -11
_diffrn_reflns_limit_l_max 24
_diffrn_reflns_limit_l_min -22
_diffrn_reflns_number 24927
_diffrn_reflns_point_group_measured_fraction_full 0.981
_diffrn_reflns_point_group_measured_fraction_max 0.983
_diffrn_reflns_theta_full 27.500
_diffrn_reflns_theta_max 27.484
_diffrn_reflns_theta_min 2.964
_diffrn_source 'Sealed Tube'
_diffrn_source_current 55.0
_diffrn_source_power 2.5
_diffrn_source_voltage 45.0
_exptl_absorpt_coefficient_mu 0.425
_exptl_absorpt_correction_T_max 1.000
_exptl_absorpt_correction_T_min 0.770
_exptl_absorpt_correction_type multi-scan
_exptl_absorpt_process_details
;
CrystalClear-SM Expert 2.1 b29 (Rigaku, 2013)
;
_exptl_crystal_colour colourless
_exptl_crystal_colour_primary colourless
_exptl_crystal_density_diffrn 1.555
_exptl_crystal_density_method 'not measured'
_exptl_crystal_description block
_exptl_crystal_F_000 1384
_exptl_crystal_size_max 0.12
_exptl_crystal_size_mid 0.12
_exptl_crystal_size_min 0.07
_refine_diff_density_max 1.054
_refine_diff_density_min -0.512
_refine_diff_density_rms 0.122
_refine_ls_extinction_method none
_refine_ls_goodness_of_fit_ref 1.084
_refine_ls_hydrogen_treatment constr
_refine_ls_matrix_type full
_refine_ls_number_parameters 739
_refine_ls_number_reflns 13164
_refine_ls_number_restraints 0
_refine_ls_restrained_S_all 1.084
_refine_ls_R_factor_all 0.0989
_refine_ls_R_factor_gt 0.0847
_refine_ls_shift/su_max 0.001
_refine_ls_shift/su_mean 0.000
_refine_ls_structure_factor_coef Fsqd
_refine_ls_weighting_details 'w=1/[\s^2^(Fo^2^)+(0.0640P)^2^+22.2120P] where P=(Fo^2^+2Fc^2^)/3'
_refine_ls_weighting_scheme calc
_refine_ls_wR_factor_gt 0.2255
_refine_ls_wR_factor_ref 0.2316
_reflns_Friedel_coverage 0.000
_reflns_number_gt 10581
_reflns_number_total 13164
_reflns_threshold_expression 'I > 2\s(I)'
_cod_data_source_file ic5b00156_si_002.cif
_cod_data_source_block '[Na([24]aneS8)][BArF]'
_cod_depositor_comments
;
The following automatic conversions were performed:

data item '_exptl_absorpt_correction_type' value 'Multi-scan' was
changed to 'multi-scan' in accordance with the
/home/saulius/struct/COD-crude-data/automatic-downloads/DataCite-retrospective/ACS/depositions/lib/dictionaries/cif_core.dic
dictionary named 'cif_core.dic' version 2.4.2 last updated on
2011-04-26.

Automatic conversion script
Id: cif_fix_values 6909 2019-04-08 15:41:33Z antanas 
;
_cod_database_code 4346067
_shelxl_version_number 2014-3
_shelx_space_group_comment
;
The symmetry employed for this shelxl refinement is uniquely defined
by the following loop, which should always be used as a source of
symmetry information in preference to the above space-group names.
They are only intended as comments.
;
_olex2_refinement_description
;
1. Fixed Uiso
 At 1.2 times of:
  All C(H) groups, All C(H,H) groups
2.a Secondary CH2 refined with riding coordinates:
 C1(H1A,H1B), C2(H2A,H2B), C3(H3A,H3B), C4(H4A,H4B), C5(H5A,H5B), C6(H6A,H6B),
 C7(H7A,H7B), C8(H8A,H8B), C9(H9A,H9B), C10(H10A,H10B), C11(H11A,H11B),
 C12(H12A,H12B), C13(H13A,H13B), C14(H14A,H14B), C15(H15A,H15B), C16(H16A,H16B)
2.b Aromatic/amide H refined with riding coordinates:
 C18(H18), C20(H20), C22(H22), C26(H26), C28(H28), C30(H30), C34(H34),
 C36(H36), C38(H38), C42(H42), C44(H44), C46(H46)
;
_olex2_submission_special_instructions 'No special instructions were received'

loop_
_space_group_symop_operation_xyz
'x, y, z'
'-x, -y, -z'

loop_
_atom_site_label
_atom_site_type_symbol
_atom_site_fract_x
_atom_site_fract_y
_atom_site_fract_z
_atom_site_U_iso_or_equiv
_atom_site_adp_type
_atom_site_occupancy
_atom_site_site_symmetry_order
_atom_site_calc_flag
_atom_site_refinement_flags_posn
S1 S 0.28544(10) 0.95969(10) 0.37688(7) 0.0219(3) Uani 1 1 d .
S2 S 0.35411(12) 0.94783(11) 0.18410(8) 0.0268(3) Uani 1 1 d .
S3 S 0.61348(11) 1.05151(11) 0.11726(8) 0.0274(3) Uani 1 1 d .
S4 S 0.59609(12) 0.97690(12) 0.30758(8) 0.0289(3) Uani 1 1 d .
S5 S 0.48277(11) 1.18477(12) 0.38594(8) 0.0285(3) Uani 1 1 d .
S6 S 0.58194(11) 1.30932(11) 0.19764(8) 0.0280(3) Uani 1 1 d .
S7 S 0.37889(11) 1.24815(11) 0.12749(7) 0.0230(3) Uani 1 1 d .
S8 S 0.22388(11) 1.20772(10) 0.31784(7) 0.0232(3) Uani 1 1 d .
Na1 Na 0.43842(16) 1.11166(16) 0.25200(11) 0.0203(4) Uani 1 1 d .
C1 C 0.2788(5) 0.8426(4) 0.3368(3) 0.0299(12) Uani 1 1 d .
H1A H 0.3487 0.8078 0.3317 0.036 Uiso 1 1 calc R
H1B H 0.2206 0.7936 0.3736 0.036 Uiso 1 1 calc R
C2 C 0.2572(5) 0.8587(5) 0.2593(3) 0.0308(12) Uani 1 1 d .
H2A H 0.1834 0.8855 0.2655 0.037 Uiso 1 1 calc R
H2B H 0.2572 0.7894 0.2434 0.037 Uiso 1 1 calc R
C3 C 0.4743(5) 0.8692(5) 0.1685(4) 0.0353(13) Uani 1 1 d .
H3A H 0.4981 0.8565 0.2149 0.042 Uiso 1 1 calc R
H3B H 0.4562 0.8002 0.1577 0.042 Uiso 1 1 calc R
C4 C 0.5662(5) 0.9273(5) 0.1015(3) 0.0344(13) Uani 1 1 d .
H4A H 0.5406 0.9408 0.0559 0.041 Uiso 1 1 calc R
H4B H 0.6286 0.8813 0.0908 0.041 Uiso 1 1 calc R
C5 C 0.7255(5) 1.0104(6) 0.1537(4) 0.0361(14) Uani 1 1 d .
H5A H 0.7783 0.9775 0.1150 0.043 Uiso 1 1 calc R
H5B H 0.7629 1.0742 0.1592 0.043 Uiso 1 1 calc R
C6 C 0.6983(5) 0.9348(5) 0.2287(4) 0.0356(14) Uani 1 1 d .
H6A H 0.7662 0.9229 0.2430 0.043 Uiso 1 1 calc R
H6B H 0.6721 0.8666 0.2213 0.043 Uiso 1 1 calc R
C7 C 0.6734(5) 1.0813(5) 0.3259(4) 0.0328(13) Uani 1 1 d .
H7A H 0.7420 1.0543 0.3340 0.039 Uiso 1 1 calc R
H7B H 0.6926 1.1394 0.2814 0.039 Uiso 1 1 calc R
C8 C 0.6057(5) 1.1218(6) 0.3962(3) 0.0346(13) Uani 1 1 d .
H8A H 0.6518 1.1729 0.4088 0.042 Uiso 1 1 calc R
H8B H 0.5845 1.0621 0.4395 0.042 Uiso 1 1 calc R
C9 C 0.5293(6) 1.3221(5) 0.3543(4) 0.0381(14) Uani 1 1 d .
H9A H 0.4651 1.3640 0.3530 0.046 Uiso 1 1 calc R
H9B H 0.5591 1.3441 0.3928 0.046 Uiso 1 1 calc R
C10 C 0.6155(5) 1.3504(5) 0.2766(4) 0.0389(15) Uani 1 1 d .
H10A H 0.6842 1.3185 0.2804 0.047 Uiso 1 1 calc R
H10B H 0.6295 1.4277 0.2647 0.047 Uiso 1 1 calc R
C11 C 0.4725(5) 1.3955(5) 0.1900(3) 0.0300(12) Uani 1 1 d .
H11A H 0.4102 1.3798 0.2372 0.036 Uiso 1 1 calc R
H11B H 0.4982 1.4698 0.1830 0.036 Uiso 1 1 calc R
C12 C 0.4362(5) 1.3780(4) 0.1217(3) 0.0278(12) Uani 1 1 d .
H12A H 0.5000 1.3933 0.0754 0.033 Uiso 1 1 calc R
H12B H 0.3813 1.4297 0.1151 0.033 Uiso 1 1 calc R
C13 C 0.2349(5) 1.2674(5) 0.1621(3) 0.0293(12) Uani 1 1 d .
H13A H 0.2164 1.3236 0.1254 0.035 Uiso 1 1 calc R
H13B H 0.1946 1.2019 0.1626 0.035 Uiso 1 1 calc R
C14 C 0.1933(5) 1.2965(5) 0.2411(3) 0.0291(12) Uani 1 1 d .
H14A H 0.1131 1.3010 0.2542 0.035 Uiso 1 1 calc R
H14B H 0.2246 1.3675 0.2386 0.035 Uiso 1 1 calc R
C15 C 0.1406(4) 1.0919(4) 0.3220(3) 0.0250(11) Uani 1 1 d .
H15A H 0.0634 1.1101 0.3309 0.030 Uiso 1 1 calc R
H15B H 0.1653 1.0665 0.2730 0.030 Uiso 1 1 calc R
C16 C 0.1499(4) 1.0058(4) 0.3861(3) 0.0221(10) Uani 1 1 d .
H16A H 0.1006 0.9452 0.3894 0.027 Uiso 1 1 calc R
H16B H 0.1236 1.0323 0.4346 0.027 Uiso 1 1 calc R
F1 F -0.4819(3) 0.5492(3) 0.4139(3) 0.0517(11) Uani 1 1 d .
F2 F -0.4969(3) 0.6827(4) 0.3347(2) 0.0501(11) Uani 1 1 d .
F3 F -0.5300(3) 0.6941(4) 0.4515(2) 0.0506(11) Uani 1 1 d .
F4 F -0.2471(3) 0.9242(3) 0.4722(2) 0.0355(8) Uani 1 1 d .
F5 F -0.1056(3) 0.9547(3) 0.37405(19) 0.0304(7) Uani 1 1 d .
F6 F -0.1006(3) 0.8405(3) 0.4706(2) 0.0363(8) Uani 1 1 d .
F7 F 0.0320(3) 0.3094(3) 0.0791(3) 0.0529(12) Uani 1 1 d .
F8 F -0.1183(4) 0.2408(3) 0.1546(3) 0.0691(15) Uani 1 1 d .
F9 F -0.1043(5) 0.2920(4) 0.0389(4) 0.085(2) Uani 1 1 d .
F10 F -0.3349(3) 0.5846(3) 0.0244(2) 0.0413(9) Uani 1 1 d .
F11 F -0.3829(3) 0.6577(3) 0.1234(2) 0.0372(8) Uani 1 1 d .
F12 F -0.2520(3) 0.7286(3) 0.0266(2) 0.0337(8) Uani 1 1 d .
F13 F 0.2090(4) 0.5896(3) 0.4195(3) 0.0530(12) Uani 1 1 d .
F14 F 0.2894(3) 0.4787(5) 0.3546(3) 0.0790(19) Uani 1 1 d .
F15 F 0.2045(5) 0.4310(4) 0.4713(3) 0.086(2) Uani 1 1 d .
F16 F -0.0863(3) 0.1916(3) 0.4778(3) 0.0524(12) Uani 1 1 d .
F17 F -0.1293(3) 0.2053(3) 0.3744(2) 0.0394(9) Uani 1 1 d .
F18 F -0.2264(3) 0.2755(3) 0.4663(2) 0.0358(8) Uani 1 1 d .
F19 F -0.0080(3) 1.0012(3) 0.0851(3) 0.0488(11) Uani 1 1 d .
F20 F 0.0837(4) 1.0323(3) 0.1576(2) 0.0541(12) Uani 1 1 d .
F21 F 0.1632(3) 1.0373(3) 0.0396(3) 0.0522(12) Uani 1 1 d .
F22 F 0.4085(3) 0.7527(3) 0.0292(2) 0.0386(9) Uani 1 1 d .
F23 F 0.3235(3) 0.6059(3) 0.0327(2) 0.0433(10) Uani 1 1 d .
F24 F 0.3704(3) 0.6329(3) 0.1290(2) 0.0320(7) Uani 1 1 d .
C17 C -0.1560(4) 0.6702(4) 0.3056(3) 0.0168(9) Uani 1 1 d .
C18 C -0.2667(4) 0.6415(4) 0.3265(3) 0.0183(9) Uani 1 1 d .
H18 H -0.2896 0.5892 0.3036 0.022 Uiso 1 1 calc R
C19 C -0.3468(4) 0.6868(4) 0.3803(3) 0.0171(9) Uani 1 1 d .
C20 C -0.3155(4) 0.7636(4) 0.4146(3) 0.0201(10) Uani 1 1 d .
H20 H -0.3683 0.7953 0.4505 0.024 Uiso 1 1 calc R
C21 C -0.2055(4) 0.7930(4) 0.3951(3) 0.0194(10) Uani 1 1 d .
C22 C -0.1274(4) 0.7474(4) 0.3414(3) 0.0190(10) Uani 1 1 d .
H22 H -0.0527 0.7697 0.3290 0.023 Uiso 1 1 calc R
C23 C -0.4632(4) 0.6529(5) 0.3965(3) 0.0259(11) Uani 1 1 d .
C24 C -0.1662(4) 0.8774(4) 0.4282(3) 0.0228(10) Uani 1 1 d .
C25 C -0.1075(4) 0.5591(4) 0.1899(3) 0.0184(9) Uani 1 1 d .
C26 C -0.0745(4) 0.4632(4) 0.1675(3) 0.0196(10) Uani 1 1 d .
H26 H -0.0260 0.4238 0.1899 0.024 Uiso 1 1 calc R
C27 C -0.1107(4) 0.4234(4) 0.1134(3) 0.0221(10) Uani 1 1 d .
C28 C -0.1822(4) 0.4777(4) 0.0803(3) 0.0215(10) Uani 1 1 d .
H28 H -0.2068 0.4508 0.0436 0.026 Uiso 1 1 calc R
C29 C -0.2176(4) 0.5726(4) 0.1017(3) 0.0194(10) Uani 1 1 d .
C30 C -0.1786(4) 0.6130(4) 0.1540(3) 0.0187(9) Uani 1 1 d .
H30 H -0.2010 0.6798 0.1657 0.022 Uiso 1 1 calc R
C31 C -0.0752(5) 0.3177(5) 0.0952(4) 0.0313(13) Uani 1 1 d .
C32 C -0.2952(4) 0.6346(4) 0.0682(3) 0.0230(10) Uani 1 1 d .
C33 C -0.0183(4) 0.5255(4) 0.3067(3) 0.0191(9) Uani 1 1 d .
C34 C 0.0709(4) 0.5428(4) 0.3318(3) 0.0202(10) Uani 1 1 d .
H34 H 0.1142 0.6065 0.3106 0.024 Uiso 1 1 calc R
C35 C 0.0998(4) 0.4702(4) 0.3871(3) 0.0210(10) Uani 1 1 d .
C36 C 0.0363(4) 0.3771(4) 0.4204(3) 0.0213(10) Uani 1 1 d .
H36 H 0.0542 0.3278 0.4583 0.026 Uiso 1 1 calc R
C37 C -0.0534(4) 0.3582(4) 0.3970(3) 0.0209(10) Uani 1 1 d .
C38 C -0.0799(4) 0.4315(4) 0.3419(3) 0.0200(10) Uani 1 1 d .
H38 H -0.1427 0.4168 0.3276 0.024 Uiso 1 1 calc R
C39 C 0.1999(5) 0.4922(5) 0.4084(4) 0.0298(12) Uani 1 1 d .
C40 C -0.1228(5) 0.2588(5) 0.4292(3) 0.0282(12) Uani 1 1 d .
C41 C 0.0373(4) 0.6956(4) 0.1923(3) 0.0181(9) Uani 1 1 d .
C42 C 0.0234(4) 0.8030(4) 0.1693(3) 0.0187(9) Uani 1 1 d .
H42 H -0.0450 0.8309 0.1907 0.022 Uiso 1 1 calc R
C43 C 0.1057(4) 0.8694(4) 0.1167(3) 0.0200(10) Uani 1 1 d .
C44 C 0.2074(4) 0.8322(4) 0.0834(3) 0.0205(10) Uani 1 1 d .
H44 H 0.2635 0.8773 0.0466 0.025 Uiso 1 1 calc R
C45 C 0.2237(4) 0.7263(4) 0.1059(3) 0.0186(9) Uani 1 1 d .
C46 C 0.1400(4) 0.6597(4) 0.1571(3) 0.0192(10) Uani 1 1 d .
H46 H 0.1525 0.5872 0.1689 0.023 Uiso 1 1 calc R
C47 C 0.0869(4) 0.9840(4) 0.0988(3) 0.0244(11) Uani 1 1 d .
C48 C 0.3307(4) 0.6802(4) 0.0735(3) 0.0249(11) Uani 1 1 d .
B1 B -0.0606(4) 0.6125(4) 0.2483(3) 0.0175(10) Uani 1 1 d .

loop_
_atom_site_aniso_label
_atom_site_aniso_U_11
_atom_site_aniso_U_22
_atom_site_aniso_U_33
_atom_site_aniso_U_23
_atom_site_aniso_U_13
_atom_site_aniso_U_12
S1 0.0210(6) 0.0220(6) 0.0226(6) -0.0022(5) -0.0074(5) -0.0021(5)
S2 0.0264(7) 0.0287(7) 0.0261(7) -0.0069(5) -0.0080(5) -0.0021(5)
S3 0.0251(7) 0.0264(7) 0.0255(6) 0.0003(5) -0.0027(5) 0.0031(5)
S4 0.0257(7) 0.0303(7) 0.0292(7) 0.0003(5) -0.0093(5) 0.0070(6)
S5 0.0219(6) 0.0387(8) 0.0253(6) -0.0101(6) -0.0051(5) -0.0027(6)
S6 0.0213(6) 0.0268(7) 0.0321(7) -0.0029(5) -0.0037(5) -0.0039(5)
S7 0.0206(6) 0.0242(6) 0.0222(6) -0.0014(5) -0.0047(5) 0.0045(5)
S8 0.0200(6) 0.0236(6) 0.0240(6) -0.0031(5) -0.0041(5) 0.0025(5)
Na1 0.0176(9) 0.0198(10) 0.0230(10) -0.0016(8) -0.0069(8) 0.0006(8)
C1 0.037(3) 0.018(3) 0.030(3) -0.002(2) -0.006(2) -0.001(2)
C2 0.032(3) 0.030(3) 0.032(3) -0.011(2) -0.008(2) -0.009(2)
C3 0.036(3) 0.028(3) 0.043(3) -0.014(3) -0.008(3) 0.000(3)
C4 0.032(3) 0.042(4) 0.031(3) -0.019(3) -0.004(2) 0.005(3)
C5 0.022(3) 0.047(4) 0.035(3) -0.008(3) -0.002(2) 0.008(3)
C6 0.029(3) 0.042(4) 0.040(3) -0.010(3) -0.015(3) 0.017(3)
C7 0.020(3) 0.043(4) 0.038(3) -0.007(3) -0.013(2) 0.005(2)
C8 0.030(3) 0.049(4) 0.029(3) -0.007(3) -0.016(2) 0.001(3)
C9 0.041(4) 0.037(3) 0.042(4) -0.016(3) -0.017(3) -0.001(3)
C10 0.035(3) 0.038(3) 0.047(4) -0.006(3) -0.018(3) -0.012(3)
C11 0.028(3) 0.024(3) 0.035(3) -0.002(2) -0.006(2) 0.000(2)
C12 0.024(3) 0.027(3) 0.026(3) 0.002(2) -0.002(2) 0.003(2)
C13 0.025(3) 0.033(3) 0.028(3) 0.002(2) -0.009(2) 0.006(2)
C14 0.020(3) 0.033(3) 0.029(3) 0.001(2) -0.003(2) 0.009(2)
C15 0.015(2) 0.031(3) 0.028(3) -0.002(2) -0.007(2) 0.000(2)
C16 0.016(2) 0.025(3) 0.023(2) -0.001(2) -0.0044(19) -0.0075(19)
F1 0.0248(19) 0.033(2) 0.087(3) 0.000(2) -0.008(2) -0.0089(16)
F2 0.0256(19) 0.085(3) 0.042(2) -0.003(2) -0.0190(17) -0.005(2)
F3 0.0171(17) 0.076(3) 0.058(3) -0.040(2) 0.0045(16) -0.0028(18)
F4 0.0282(18) 0.040(2) 0.040(2) -0.0254(16) -0.0032(15) 0.0041(15)
F5 0.0308(18) 0.0253(17) 0.0340(18) -0.0041(13) -0.0089(14) -0.0068(14)
F6 0.046(2) 0.038(2) 0.0373(19) -0.0103(15) -0.0294(17) 0.0056(17)
F7 0.028(2) 0.048(2) 0.089(3) -0.038(2) -0.013(2) 0.0169(18)
F8 0.078(3) 0.022(2) 0.084(4) -0.007(2) 0.008(3) 0.001(2)
F9 0.126(5) 0.077(4) 0.111(4) -0.074(3) -0.096(4) 0.065(4)
F10 0.059(3) 0.0321(19) 0.050(2) -0.0120(17) -0.040(2) 0.0090(17)
F11 0.0215(16) 0.049(2) 0.0371(19) 0.0002(16) -0.0073(14) 0.0098(15)
F12 0.0353(19) 0.0249(17) 0.0371(19) 0.0067(14) -0.0120(15) 0.0007(14)
F13 0.057(3) 0.034(2) 0.090(3) -0.019(2) -0.051(3) 0.0032(19)
F14 0.020(2) 0.141(5) 0.096(4) -0.071(4) -0.020(2) 0.016(3)
F15 0.095(4) 0.072(3) 0.109(4) 0.047(3) -0.091(4) -0.040(3)
F16 0.037(2) 0.046(2) 0.066(3) 0.035(2) -0.029(2) -0.0182(18)
F17 0.042(2) 0.0265(18) 0.043(2) -0.0090(15) -0.0005(17) -0.0089(15)
F18 0.0204(16) 0.040(2) 0.0383(19) -0.0036(16) 0.0029(14) -0.0049(14)
F19 0.039(2) 0.029(2) 0.081(3) 0.0099(19) -0.033(2) 0.0034(16)
F20 0.097(4) 0.0257(19) 0.050(2) -0.0163(17) -0.034(2) 0.016(2)
F21 0.044(2) 0.030(2) 0.057(3) 0.0128(18) 0.0120(19) 0.0014(17)
F22 0.0191(16) 0.039(2) 0.044(2) 0.0028(16) 0.0071(14) 0.0005(14)
F23 0.0293(19) 0.060(3) 0.051(2) -0.038(2) -0.0120(17) 0.0149(18)
F24 0.0211(16) 0.0357(19) 0.0372(18) -0.0042(15) -0.0073(14) 0.0069(14)
C17 0.016(2) 0.017(2) 0.017(2) 0.0013(17) -0.0059(17) 0.0005(18)
C18 0.015(2) 0.019(2) 0.021(2) -0.0039(18) -0.0051(18) 0.0015(18)
C19 0.016(2) 0.020(2) 0.014(2) 0.0005(17) -0.0039(17) -0.0035(18)
C20 0.018(2) 0.024(3) 0.018(2) -0.0043(19) -0.0031(18) 0.0055(19)
C21 0.024(2) 0.020(2) 0.015(2) -0.0005(18) -0.0073(19) 0.0020(19)
C22 0.015(2) 0.022(2) 0.020(2) -0.0006(19) -0.0067(18) 0.0010(18)
C23 0.017(2) 0.030(3) 0.028(3) -0.004(2) -0.003(2) 0.000(2)
C24 0.022(2) 0.026(3) 0.022(2) -0.006(2) -0.008(2) 0.007(2)
C25 0.014(2) 0.020(2) 0.018(2) -0.0001(18) -0.0021(17) -0.0014(18)
C26 0.016(2) 0.025(3) 0.018(2) -0.0037(19) -0.0049(18) 0.0006(19)
C27 0.020(2) 0.020(2) 0.026(3) -0.008(2) -0.004(2) -0.0005(19)
C28 0.023(3) 0.025(3) 0.017(2) -0.0045(19) -0.0061(19) -0.002(2)
C29 0.020(2) 0.022(2) 0.019(2) -0.0025(19) -0.0110(19) 0.0011(19)
C30 0.019(2) 0.017(2) 0.020(2) -0.0035(18) -0.0040(18) 0.0003(18)
C31 0.028(3) 0.029(3) 0.047(3) -0.015(3) -0.022(3) 0.009(2)
C32 0.022(2) 0.024(3) 0.025(2) -0.001(2) -0.011(2) 0.000(2)
C33 0.018(2) 0.020(2) 0.020(2) -0.0066(18) -0.0038(18) 0.0022(19)
C34 0.017(2) 0.016(2) 0.025(2) -0.0025(19) -0.0035(19) 0.0023(18)
C35 0.026(3) 0.019(2) 0.020(2) -0.0042(19) -0.009(2) 0.001(2)
C36 0.023(2) 0.023(3) 0.017(2) -0.0009(19) -0.0064(19) 0.004(2)
C37 0.015(2) 0.022(2) 0.022(2) -0.0010(19) -0.0017(18) 0.0005(19)
C38 0.013(2) 0.023(2) 0.022(2) -0.0027(19) -0.0035(18) 0.0005(18)
C39 0.027(3) 0.028(3) 0.041(3) -0.005(2) -0.020(3) 0.001(2)
C40 0.023(3) 0.030(3) 0.027(3) 0.001(2) -0.003(2) 0.002(2)
C41 0.013(2) 0.022(2) 0.021(2) -0.0038(18) -0.0069(18) -0.0029(18)
C42 0.013(2) 0.025(3) 0.019(2) -0.0060(19) -0.0055(18) 0.0019(18)
C43 0.021(2) 0.019(2) 0.020(2) -0.0037(19) -0.0067(19) -0.0007(19)
C44 0.019(2) 0.022(2) 0.020(2) -0.0051(19) -0.0047(19) 0.0004(19)
C45 0.011(2) 0.019(2) 0.022(2) -0.0050(19) 0.0005(18) -0.0001(18)
C46 0.019(2) 0.020(2) 0.019(2) -0.0052(18) -0.0068(19) 0.0017(19)
C47 0.021(3) 0.021(3) 0.029(3) 0.000(2) -0.007(2) -0.001(2)
C48 0.019(2) 0.028(3) 0.027(3) -0.008(2) -0.004(2) 0.001(2)
B1 0.016(2) 0.017(2) 0.020(2) -0.002(2) -0.006(2) -0.001(2)

loop_
_atom_type_symbol
_atom_type_description
_atom_type_scat_dispersion_real
_atom_type_scat_dispersion_imag
_atom_type_scat_source
C C 0.0033 0.0016 'International Tables Vol C Tables 4.2.6.8 and 6.1.1.4'
H H 0.0000 0.0000 'International Tables Vol C Tables 4.2.6.8 and 6.1.1.4'
B B 0.0013 0.0007 'International Tables Vol C Tables 4.2.6.8 and 6.1.1.4'
F F 0.0171 0.0103 'International Tables Vol C Tables 4.2.6.8 and 6.1.1.4'
Na Na 0.0362 0.0249 'International Tables Vol C Tables 4.2.6.8 and 6.1.1.4'
S S 0.1246 0.1234 'International Tables Vol C Tables 4.2.6.8 and 6.1.1.4'

loop_
_geom_angle_atom_site_label_1
_geom_angle_atom_site_label_2
_geom_angle_atom_site_label_3
_geom_angle
C1 S1 Na1 105.2(2)
C16 S1 Na1 106.52(17)
C16 S1 C1 100.9(3)
C2 S2 Na1 109.01(19)
C2 S2 C3 100.5(3)
C3 S2 Na1 97.2(2)
C4 S3 Na1 106.9(2)
C5 S3 Na1 105.2(2)
C5 S3 C4 101.1(3)
C6 S4 Na1 110.9(2)
C7 S4 Na1 97.1(2)
C7 S4 C6 100.6(3)
C8 S5 Na1 105.8(2)
C9 S5 Na1 106.4(2)
C9 S5 C8 102.5(3)
C10 S6 Na1 110.3(2)
C10 S6 C11 100.3(3)
C11 S6 Na1 95.1(2)
C12 S7 Na1 105.88(19)
C13 S7 Na1 107.09(19)
C13 S7 C12 101.2(3)
C14 S8 Na1 108.04(18)
C14 S8 C15 100.1(3)
C15 S8 Na1 94.55(18)
S1 Na1 S2 71.09(6)
S1 Na1 S3 124.98(8)
S1 Na1 S5 81.48(6)
S1 Na1 S6 150.76(8)
S1 Na1 S8 68.43(6)
S2 Na1 S3 67.86(6)
S2 Na1 S5 150.92(8)
S2 Na1 S8 98.10(7)
S4 Na1 S1 79.53(6)
S4 Na1 S2 95.92(7)
S4 Na1 S3 70.14(6)
S4 Na1 S5 69.11(6)
S4 Na1 S6 96.77(7)
S4 Na1 S8 138.28(8)
S5 Na1 S3 124.73(8)
S5 Na1 S8 80.04(6)
S6 Na1 S2 137.99(8)
S6 Na1 S3 79.27(6)
S6 Na1 S5 70.28(6)
S6 Na1 S8 98.51(7)
S7 Na1 S1 125.15(8)
S7 Na1 S2 79.99(6)
S7 Na1 S3 81.43(6)
S7 Na1 S4 150.50(8)
S7 Na1 S5 125.33(8)
S7 Na1 S6 69.58(6)
S7 Na1 S8 70.96(6)
S8 Na1 S3 151.04(8)
C2 C1 S1 116.6(4)
C1 C2 S2 115.1(4)
C4 C3 S2 109.6(5)
C3 C4 S3 114.0(4)
C6 C5 S3 117.3(4)
C5 C6 S4 115.4(4)
C8 C7 S4 109.6(4)
C7 C8 S5 114.5(4)
C10 C9 S5 116.6(5)
C9 C10 S6 115.9(4)
C12 C11 S6 108.8(4)
C11 C12 S7 116.0(4)
C14 C13 S7 116.6(4)
C13 C14 S8 116.2(4)
C16 C15 S8 109.7(4)
C15 C16 S1 115.5(4)
C18 C17 C22 115.9(4)
C18 C17 B1 123.9(4)
C22 C17 B1 120.1(4)
C17 C18 C19 123.0(5)
C18 C19 C23 118.5(4)
C20 C19 C18 119.6(4)
C20 C19 C23 121.8(5)
C21 C20 C19 118.5(4)
C20 C21 C22 121.0(5)
C20 C21 C24 121.3(5)
C22 C21 C24 117.6(5)
C17 C22 C21 122.0(5)
F1 C23 F2 104.9(5)
F1 C23 C19 113.5(5)
F2 C23 C19 110.8(4)
F3 C23 F1 107.7(5)
F3 C23 F2 106.0(5)
F3 C23 C19 113.3(5)
F4 C24 F5 106.2(4)
F4 C24 F6 107.1(4)
F4 C24 C21 113.4(4)
F5 C24 F6 105.0(4)
F5 C24 C21 112.3(4)
F6 C24 C21 112.2(4)
C26 C25 C30 115.5(5)
C26 C25 B1 123.8(4)
C30 C25 B1 120.5(4)
C27 C26 C25 122.3(5)
C26 C27 C31 118.8(5)
C28 C27 C26 120.6(5)
C28 C27 C31 120.4(5)
C27 C28 C29 118.6(5)
C28 C29 C30 120.3(4)
C28 C29 C32 121.1(4)
C30 C29 C32 118.6(5)
C29 C30 C25 122.7(5)
F7 C31 F8 105.0(5)
F7 C31 C27 112.7(5)
F8 C31 C27 111.4(5)
F9 C31 F7 107.4(6)
F9 C31 F8 105.4(6)
F9 C31 C27 114.2(5)
F10 C32 F11 106.1(4)
F10 C32 F12 107.3(4)
F10 C32 C29 113.6(4)
F11 C32 C29 111.1(4)
F12 C32 F11 104.6(4)
F12 C32 C29 113.4(4)
C34 C33 C38 115.3(5)
C34 C33 B1 124.1(4)
C38 C33 B1 120.1(4)
C33 C34 C35 123.0(5)
C34 C35 C39 119.8(5)
C36 C35 C34 119.7(5)
C36 C35 C39 120.5(5)
C37 C36 C35 118.7(5)
C36 C37 C38 120.4(5)
C36 C37 C40 121.1(5)
C38 C37 C40 118.5(5)
C37 C38 C33 122.9(5)
F13 C39 C35 113.3(5)
F14 C39 F13 106.0(6)
F14 C39 C35 111.4(5)
F15 C39 F13 105.9(5)
F15 C39 F14 106.5(6)
F15 C39 C35 113.2(5)
F16 C40 F17 105.7(5)
F16 C40 F18 106.6(5)
F16 C40 C37 113.6(5)
F17 C40 C37 112.1(5)
F18 C40 F17 105.4(5)
F18 C40 C37 112.8(5)
C42 C41 C46 115.5(4)
C42 C41 B1 124.0(4)
C46 C41 B1 120.2(4)
C43 C42 C41 122.4(4)
C42 C43 C44 121.1(5)
C42 C43 C47 119.2(5)
C44 C43 C47 119.6(5)
C43 C44 C45 117.7(5)
C44 C45 C48 121.1(4)
C46 C45 C44 120.9(4)
C46 C45 C48 117.9(5)
C45 C46 C41 122.4(5)
F19 C47 F20 105.3(5)
F19 C47 C43 112.7(4)
F20 C47 C43 111.4(4)
F21 C47 F19 106.7(5)
F21 C47 F20 105.6(5)
F21 C47 C43 114.3(5)
F22 C48 C45 113.0(4)
F23 C48 F22 107.8(4)
F23 C48 C45 113.1(4)
F24 C48 F22 105.6(4)
F24 C48 F23 105.7(4)
F24 C48 C45 111.0(4)
C25 B1 C17 112.0(4)
C33 B1 C17 103.4(4)
C33 B1 C25 112.7(4)
C41 B1 C17 112.3(4)
C41 B1 C25 104.1(4)
C41 B1 C33 112.6(4)

loop_
_geom_bond_atom_site_label_1
_geom_bond_atom_site_label_2
_geom_bond_distance
S1 Na1 2.981(2)
S1 C1 1.814(6)
S1 C16 1.809(5)
S2 Na1 3.003(2)
S2 C2 1.806(6)
S2 C3 1.826(6)
S3 Na1 3.054(2)
S3 C4 1.818(6)
S3 C5 1.809(6)
S4 Na1 2.971(2)
S4 C6 1.823(6)
S4 C7 1.813(7)
S5 Na1 3.025(2)
S5 C8 1.821(6)
S5 C9 1.814(7)
S6 Na1 2.995(2)
S6 C10 1.815(7)
S6 C11 1.816(6)
S7 Na1 2.958(2)
S7 C12 1.807(6)
S7 C13 1.802(6)
S8 Na1 3.027(2)
S8 C14 1.815(6)
S8 C15 1.819(6)
C1 C2 1.534(8)
C3 C4 1.526(9)
C5 C6 1.510(9)
C7 C8 1.523(9)
C9 C10 1.529(9)
C11 C12 1.535(8)
C13 C14 1.527(8)
C15 C16 1.520(7)
F1 C23 1.328(7)
F2 C23 1.346(7)
F3 C23 1.320(6)
F4 C24 1.337(6)
F5 C24 1.348(6)
F6 C24 1.354(6)
F7 C31 1.329(7)
F8 C31 1.337(8)
F9 C31 1.308(7)
F10 C32 1.334(6)
F11 C32 1.356(6)
F12 C32 1.345(6)
F13 C39 1.322(7)
F14 C39 1.318(8)
F15 C39 1.316(7)
F16 C40 1.334(7)
F17 C40 1.353(7)
F18 C40 1.344(6)
F19 C47 1.328(6)
F20 C47 1.347(7)
F21 C47 1.325(6)
F22 C48 1.345(6)
F23 C48 1.344(6)
F24 C48 1.343(6)
C17 C18 1.391(7)
C17 C22 1.399(7)
C17 B1 1.644(7)
C18 C19 1.414(7)
C19 C20 1.389(7)
C19 C23 1.486(7)
C20 C21 1.388(7)
C21 C22 1.402(7)
C21 C24 1.498(7)
C25 C26 1.402(7)
C25 C30 1.403(7)
C25 B1 1.638(7)
C26 C27 1.401(7)
C27 C28 1.381(7)
C27 C31 1.502(7)
C28 C29 1.390(7)
C29 C30 1.395(7)
C29 C32 1.491(7)
C33 C34 1.392(7)
C33 C38 1.399(7)
C33 B1 1.636(7)
C34 C35 1.408(7)
C35 C36 1.395(7)
C35 C39 1.495(7)
C36 C37 1.382(7)
C37 C38 1.396(7)
C37 C40 1.492(8)
C41 C42 1.407(7)
C41 C46 1.407(7)
C41 B1 1.634(7)
C42 C43 1.385(7)
C43 C44 1.394(7)
C43 C47 1.497(7)
C44 C45 1.395(7)
C45 C46 1.387(7)
C45 C48 1.497(7)

loop_
_geom_torsion_atom_site_label_1
_geom_torsion_atom_site_label_2
_geom_torsion_atom_site_label_3
_geom_torsion_atom_site_label_4
_geom_torsion
S1 C1 C2 S2 57.0(6)
S2 C3 C4 S3 63.4(5)
S3 C5 C6 S4 -54.7(7)
S4 C7 C8 S5 -64.7(6)
S5 C9 C10 S6 54.0(7)
S6 C11 C12 S7 63.1(5)
S7 C13 C14 S8 -55.1(6)
S8 C15 C16 S1 -61.5(5)
Na1 S1 C1 C2 -49.6(5)
Na1 S1 C16 C15 11.9(4)
Na1 S2 C2 C1 -30.8(5)
Na1 S2 C3 C4 -73.4(4)
Na1 S3 C4 C3 -16.6(5)
Na1 S3 C5 C6 47.3(5)
Na1 S4 C6 C5 30.1(6)
Na1 S4 C7 C8 72.5(4)
Na1 S5 C8 C7 18.6(5)
Na1 S5 C9 C10 -46.2(5)
Na1 S6 C10 C9 -30.6(6)
Na1 S6 C11 C12 -71.8(4)
Na1 S7 C12 C11 -15.2(4)
Na1 S7 C13 C14 47.1(5)
Na1 S8 C14 C13 30.9(5)
Na1 S8 C15 C16 72.9(4)
C1 S1 C16 C15 -97.7(4)
C2 S2 C3 C4 175.7(4)
C3 S2 C2 C1 70.7(5)
C4 S3 C5 C6 -63.9(6)
C5 S3 C4 C3 93.2(5)
C6 S4 C7 C8 -174.6(4)
C7 S4 C6 C5 -71.8(5)
C8 S5 C9 C10 64.6(5)
C9 S5 C8 C7 -92.7(5)
C10 S6 C11 C12 176.4(4)
C11 S6 C10 C9 68.8(6)
C12 S7 C13 C14 -63.6(5)
C13 S7 C12 C11 96.4(4)
C14 S8 C15 C16 -177.8(4)
C15 S8 C14 C13 -67.3(5)
C16 S1 C1 C2 61.0(5)
C17 C18 C19 C20 0.1(7)
C17 C18 C19 C23 177.9(5)
C18 C17 C22 C21 0.1(7)
C18 C17 B1 C25 26.1(6)
C18 C17 B1 C33 -95.5(5)
C18 C17 B1 C41 142.8(5)
C18 C19 C20 C21 -0.5(7)
C18 C19 C23 F1 51.9(7)
C18 C19 C23 F2 -65.8(6)
C18 C19 C23 F3 175.2(5)
C19 C20 C21 C22 0.8(7)
C19 C20 C21 C24 178.3(4)
C20 C19 C23 F1 -130.3(5)
C20 C19 C23 F2 112.0(6)
C20 C19 C23 F3 -7.0(7)
C20 C21 C22 C17 -0.6(7)
C20 C21 C24 F4 -4.5(7)
C20 C21 C24 F5 -124.9(5)
C20 C21 C24 F6 117.1(5)
C22 C17 C18 C19 0.1(7)
C22 C17 B1 C25 -159.2(4)
C22 C17 B1 C33 79.3(5)
C22 C17 B1 C41 -42.4(6)
C22 C21 C24 F4 173.1(4)
C22 C21 C24 F5 52.6(6)
C22 C21 C24 F6 -65.4(6)
C23 C19 C20 C21 -178.3(5)
C24 C21 C22 C17 -178.2(4)
C25 C26 C27 C28 -0.8(8)
C25 C26 C27 C31 -177.4(5)
C26 C25 C30 C29 2.5(7)
C26 C25 B1 C17 -142.4(5)
C26 C25 B1 C33 -26.3(6)
C26 C25 B1 C41 96.0(5)
C26 C27 C28 C29 0.0(8)
C26 C27 C31 F7 -50.7(7)
C26 C27 C31 F8 67.0(7)
C26 C27 C31 F9 -173.7(6)
C27 C28 C29 C30 1.9(8)
C27 C28 C29 C32 -179.8(5)
C28 C27 C31 F7 132.7(6)
C28 C27 C31 F8 -109.6(6)
C28 C27 C31 F9 9.7(9)
C28 C29 C30 C25 -3.3(8)
C28 C29 C32 F10 7.4(7)
C28 C29 C32 F11 127.0(5)
C28 C29 C32 F12 -115.5(5)
C30 C25 C26 C27 -0.4(7)
C30 C25 B1 C17 42.8(6)
C30 C25 B1 C33 158.9(4)
C30 C25 B1 C41 -78.8(5)
C30 C29 C32 F10 -174.3(5)
C30 C29 C32 F11 -54.7(6)
C30 C29 C32 F12 62.7(6)
C31 C27 C28 C29 176.6(5)
C32 C29 C30 C25 178.4(5)
C33 C34 C35 C36 -1.4(8)
C33 C34 C35 C39 177.1(5)
C34 C33 C38 C37 -1.5(7)
C34 C33 B1 C17 -94.4(5)
C34 C33 B1 C25 144.5(5)
C34 C33 B1 C41 27.1(7)
C34 C35 C36 C37 0.8(7)
C34 C35 C39 F13 45.4(7)
C34 C35 C39 F14 -73.9(7)
C34 C35 C39 F15 166.1(6)
C35 C36 C37 C38 -0.6(8)
C35 C36 C37 C40 178.5(5)
C36 C35 C39 F13 -136.1(6)
C36 C35 C39 F14 104.5(6)
C36 C35 C39 F15 -15.5(8)
C36 C37 C38 C33 1.0(8)
C36 C37 C40 F16 -3.1(8)
C36 C37 C40 F17 -122.9(5)
C36 C37 C40 F18 118.3(5)
C38 C33 C34 C35 1.7(7)
C38 C33 B1 C17 77.8(5)
C38 C33 B1 C25 -43.3(6)
C38 C33 B1 C41 -160.7(4)
C38 C37 C40 F16 176.0(5)
C38 C37 C40 F17 56.2(6)
C38 C37 C40 F18 -62.6(7)
C39 C35 C36 C37 -177.7(5)
C40 C37 C38 C33 -178.1(5)
C41 C42 C43 C44 0.3(8)
C41 C42 C43 C47 -176.3(5)
C42 C41 C46 C45 2.8(7)
C42 C41 B1 C17 -27.0(6)
C42 C41 B1 C25 94.4(5)
C42 C41 B1 C33 -143.2(5)
C42 C43 C44 C45 -1.1(7)
C42 C43 C47 F19 -47.8(7)
C42 C43 C47 F20 70.4(6)
C42 C43 C47 F21 -169.9(5)
C43 C44 C45 C46 2.8(7)
C43 C44 C45 C48 -179.5(5)
C44 C43 C47 F19 135.6(5)
C44 C43 C47 F20 -106.2(6)
C44 C43 C47 F21 13.5(7)
C44 C45 C46 C41 -3.8(8)
C44 C45 C48 F22 7.1(7)
C44 C45 C48 F23 -115.8(6)
C44 C45 C48 F24 125.6(5)
C46 C41 C42 C43 -1.1(7)
C46 C41 B1 C17 160.0(4)
C46 C41 B1 C25 -78.6(5)
C46 C41 B1 C33 43.7(6)
C46 C45 C48 F22 -175.1(5)
C46 C45 C48 F23 62.0(7)
C46 C45 C48 F24 -56.7(6)
C47 C43 C44 C45 175.4(5)
C48 C45 C46 C41 178.4(5)
B1 C17 C18 C19 175.1(4)
B1 C17 C22 C21 -175.1(4)
B1 C25 C26 C27 -175.5(5)
B1 C25 C30 C29 177.7(5)
B1 C33 C34 C35 174.2(5)
B1 C33 C38 C37 -174.4(5)
B1 C41 C42 C43 -174.4(5)
B1 C41 C46 C45 176.4(4)
